data_4037092
loop_
_publ_author_name
'Liu, Yang'
'Zhang, Qian'
'Guo, Qing-Hui'
'Wang, Mei-Xiang'

_publ_section_title
;
 Synthesis of Functionalized Azacalix[1]arene[3]pyridine Macrocycles from
 Cu(II)-Mediated Direct Amination Reactions of Arene through High Valent
 Arylcopper(III) Intermediates.
;
_journal_issue 21
_journal_name_full 'The Journal of organic chemistry'
_journal_page_first 10404
_journal_page_last 10410
_journal_paper_doi 10.1021/acs.joc.6b01448
_journal_volume 81
_journal_year 2016
_chemical_formula_moiety 'C33 H28 N8 O2, H2 O'
_chemical_formula_sum 'C33 H30 N8 O3'
_chemical_formula_weight 586.65
_space_group_crystal_system triclinic
_space_group_IT_number 2
_space_group_name_Hall '-P 1'
_space_group_name_H-M_alt 'P -1'
_atom_sites_solution_hydrogens mixed
_atom_sites_solution_primary direct
_audit_creation_date 2016-06-12
_audit_creation_method
;
Olex2 1.2
(compiled 2016.02.19 svn.r3266 for OlexSys, GUI svn.r5155)
;
_cell_angle_alpha 80.127(9)
_cell_angle_beta 78.698(8)
_cell_angle_gamma 63.431(6)
_cell_formula_units_Z 2
_cell_length_a 9.7124(13)
_cell_length_b 9.7781(13)
_cell_length_c 17.437(3)
_cell_measurement_reflns_used 4372
_cell_measurement_temperature 173.1500
_cell_measurement_theta_max 27.4846
_cell_measurement_theta_min 2.3396
_cell_volume 1445.7(4)
_computing_cell_refinement 'CrystalClear (Rigaku Inc., 2007)'
_computing_data_collection 'CrystalClear (Rigaku Inc., 2007)'
_computing_data_reduction 'CrystalClear (Rigaku Inc., 2007)'
_computing_molecular_graphics 'Olex2 (Dolomanov et al., 2009)'
_computing_publication_material 'CIFTAB (Sheldrick, 2013)'
_computing_structure_refinement 'SHELXL (Sheldrick, 2014)'
_computing_structure_solution
;
'SHELXT (Sheldrick, 2014)'
;
_diffrn_ambient_temperature 173.1500
_diffrn_detector_area_resol_mean 28.5714
_diffrn_measured_fraction_theta_full 0.990
_diffrn_measured_fraction_theta_max 0.987
_diffrn_measurement_details
;
scan:
	Number of images: 350
	           Slice: -110.0000 - 65.0000
	     Image width: 0.5000
	        Exp time: 3.0000
	   Rotation axis: Omega
	           Omega: 0.0000
	             Chi: 45.0000
	             Phi: 270.0000
	             XTD: 40.0435
	          2theta: -20.1357
scan:
	Number of images: 332
	           Slice: -110.0000 - 56.0000
	     Image width: 0.5000
	        Exp time: 3.0000
	   Rotation axis: Omega
	           Omega: 0.0000
	             Chi: 45.0000
	             Phi: 90.0000
	             XTD: 40.0435
	          2theta: -20.1357
scan:
	Number of images: 320
	           Slice: -110.0000 - 50.0000
	     Image width: 0.5000
	        Exp time: 3.0000
	   Rotation axis: Omega
	           Omega: 0.0000
	             Chi: 45.0000
	             Phi: 180.0000
	             XTD: 40.0435
	          2theta: -20.1357
;
_diffrn_measurement_device
;
Saturn724+ (2x2 bin mode)
;
_diffrn_measurement_device_details
;
AFC10: Fixed Chi 2 circle
;
_diffrn_measurement_device_type 'Saturn724+ CCD'
_diffrn_measurement_method '\w scans at fixed \c = 45\%'
_diffrn_orient_matrix_type d*Trek
_diffrn_orient_matrix_UB_11 0.0800
_diffrn_orient_matrix_UB_12 -0.0113
_diffrn_orient_matrix_UB_13 0.0835
_diffrn_orient_matrix_UB_21 -0.1091
_diffrn_orient_matrix_UB_22 -0.0078
_diffrn_orient_matrix_UB_23 0.0351
_diffrn_orient_matrix_UB_31 0.0030
_diffrn_orient_matrix_UB_32 -0.0547
_diffrn_orient_matrix_UB_33 -0.0213
_diffrn_radiation_detector CCD
_diffrn_radiation_monochromator 'Graphite Monochromator'
_diffrn_radiation_type MoK\a
_diffrn_radiation_wavelength 0.71073
_diffrn_reflns_av_R_equivalents 0.0288
_diffrn_reflns_av_unetI/netI 0.0278
_diffrn_reflns_Laue_measured_fraction_full 0.990
_diffrn_reflns_Laue_measured_fraction_max 0.987
_diffrn_reflns_limit_h_max 12
_diffrn_reflns_limit_h_min -12
_diffrn_reflns_limit_k_max 12
_diffrn_reflns_limit_k_min -12
_diffrn_reflns_limit_l_max 22
_diffrn_reflns_limit_l_min -22
_diffrn_reflns_number 16505
_diffrn_reflns_point_group_measured_fraction_full 0.990
_diffrn_reflns_point_group_measured_fraction_max 0.987
_diffrn_reflns_theta_full 26.000
_diffrn_reflns_theta_max 27.485
_diffrn_reflns_theta_min 1.196
_diffrn_source 'Sealed Tube'
_diffrn_source_current 30.0000
_diffrn_source_power 1.5000
_diffrn_source_voltage 50.0000
_exptl_absorpt_coefficient_mu 0.090
_exptl_absorpt_correction_T_max 1.0000
_exptl_absorpt_correction_T_min 0.80371
_exptl_absorpt_correction_type multi-scan
_exptl_absorpt_process_details 'CrystalClear (Rigaku Inc., 2007)'
_exptl_crystal_colour yellow
_exptl_crystal_colour_primary yellow
_exptl_crystal_density_diffrn 1.348
_exptl_crystal_description block
_exptl_crystal_F_000 616
_exptl_crystal_size_max 0.756
_exptl_crystal_size_mid 0.518
_exptl_crystal_size_min 0.149
_refine_diff_density_max 0.225
_refine_diff_density_min -0.188
_refine_diff_density_rms 0.039
_refine_ls_extinction_method none
_refine_ls_goodness_of_fit_ref 1.091
_refine_ls_hydrogen_treatment constr
_refine_ls_matrix_type full
_refine_ls_number_parameters 404
_refine_ls_number_reflns 6547
_refine_ls_number_restraints 0
_refine_ls_restrained_S_all 1.091
_refine_ls_R_factor_all 0.0488
_refine_ls_R_factor_gt 0.0455
_refine_ls_shift/su_max 0.001
_refine_ls_shift/su_mean 0.000
_refine_ls_structure_factor_coef Fsqd
_refine_ls_weighting_details 'w=1/[\s^2^(Fo^2^)+(0.0427P)^2^+0.4927P] where P=(Fo^2^+2Fc^2^)/3'
_refine_ls_weighting_scheme calc
_refine_ls_wR_factor_gt 0.1060
_refine_ls_wR_factor_ref 0.1088
_reflns_Friedel_coverage 0.000
_reflns_number_gt 6171
_reflns_number_total 6547
_reflns_threshold_expression 'I > 2\s(I)'
_cod_data_source_file jo6b01448_si_002.cif
_cod_data_source_block y
_cod_database_code 4037092
_shelxl_version_number 2013-4
_shelx_space_group_comment
;
The symmetry employed for this shelxl refinement is uniquely defined
by the following loop, which should always be used as a source of
symmetry information in preference to the above space-group names.
They are only intended as comments.
;
_diffrn_number_total 6554
_olex2_refinement_description
;
1. Fixed Uiso
 At 1.2 times of:
  All C(H) groups
 At 1.5 times of:
  All C(H,H,H) groups, All O(H,H) groups
2.a Free rotating group:
 O3(H3A,H3B)
2.b Aromatic/amide H refined with riding coordinates:
 C3(H3), C4(H4), C5(H5), C8(H8), C9(H9), C10(H10), C13(H13), C14(H14),
 C15(H15), C18(H18), C19(H19), C20(H20), C28(H28), C29(H29), C30(H30), C31(H31)
2.c Idealised Me refined as rotating group:
 C22(H22A,H22B,H22C), C23(H23A,H23B,H23C), C24(H24A,H24B,H24C), C25(H25A,H25B,
 H25C)
;
_olex2_submission_special_instructions 'No special instructions were received'

loop_
_space_group_symop_operation_xyz
'x, y, z'
'-x, -y, -z'

loop_
_atom_site_label
_atom_site_type_symbol
_atom_site_fract_x
_atom_site_fract_y
_atom_site_fract_z
_atom_site_U_iso_or_equiv
_atom_site_adp_type
_atom_site_occupancy
_atom_site_site_symmetry_order
_atom_site_calc_flag
_atom_site_refinement_flags_posn
O1 O 0.98276(12) -0.03330(12) 0.19842(6) 0.0346(2) Uani 1 1 d .
O2 O 1.27708(12) 0.22901(12) 0.09144(6) 0.0345(2) Uani 1 1 d .
N1 N 1.20833(12) -0.04900(12) 0.30525(7) 0.0283(2) Uani 1 1 d .
N2 N 0.99470(13) -0.07638(12) 0.37712(6) 0.0253(2) Uani 1 1 d .
N3 N 0.76599(14) -0.08448(13) 0.44098(7) 0.0322(3) Uani 1 1 d .
N4 N 0.63104(12) 0.13118(13) 0.35658(6) 0.0275(2) Uani 1 1 d .
N5 N 0.51347(13) 0.33515(14) 0.26327(7) 0.0349(3) Uani 1 1 d .
N6 N 0.71393(12) 0.39853(12) 0.20519(6) 0.0255(2) Uani 1 1 d .
N7 N 0.92994(13) 0.44241(12) 0.15554(6) 0.0279(2) Uani 1 1 d .
N8 N 1.11402(12) 0.12171(12) 0.16182(6) 0.0245(2) Uani 1 1 d .
C1 C 1.07266(13) 0.19857(14) 0.23104(7) 0.0224(2) Uani 1 1 d .
C2 C 0.98627(14) 0.35835(14) 0.22754(7) 0.0234(2) Uani 1 1 d .
C3 C 0.95110(15) 0.43234(14) 0.29448(8) 0.0271(3) Uani 1 1 d .
H3 H 0.8970 0.5387 0.2923 0.033 Uiso 1 1 calc R
C4 C 0.99657(16) 0.34787(15) 0.36460(8) 0.0284(3) Uani 1 1 d .
H4 H 0.9713 0.3981 0.4096 0.034 Uiso 1 1 calc R
C5 C 1.07899(15) 0.18989(15) 0.36880(7) 0.0274(3) Uani 1 1 d .
H5 H 1.1077 0.1345 0.4165 0.033 Uiso 1 1 calc R
C6 C 1.11914(13) 0.11364(14) 0.30180(7) 0.0232(2) Uani 1 1 d .
C7 C 1.14253(15) -0.14489(14) 0.34483(7) 0.0262(3) Uani 1 1 d .
C8 C 1.22645(17) -0.30539(16) 0.34959(9) 0.0361(3) Uani 1 1 d .
H8 H 1.3289 -0.3516 0.3260 0.043 Uiso 1 1 calc R
C9 C 1.15118(19) -0.39189(15) 0.39058(9) 0.0380(3) Uani 1 1 d .
H9 H 1.2047 -0.4984 0.3959 0.046 Uiso 1 1 calc R
C10 C 0.99855(19) -0.32366(15) 0.42366(8) 0.0346(3) Uani 1 1 d .
H10 H 0.9477 -0.3816 0.4517 0.041 Uiso 1 1 calc R
C11 C 0.92286(16) -0.16309(14) 0.41335(7) 0.0268(3) Uani 1 1 d .
C12 C 0.70021(15) 0.07813(15) 0.42152(7) 0.0275(3) Uani 1 1 d .
C13 C 0.71596(16) 0.17027(16) 0.46784(8) 0.0312(3) Uani 1 1 d .
H13 H 0.7599 0.1294 0.5141 0.037 Uiso 1 1 calc R
C14 C 0.66426(16) 0.32535(15) 0.44322(8) 0.0312(3) Uani 1 1 d .
H14 H 0.6727 0.3910 0.4729 0.037 Uiso 1 1 calc R
C15 C 0.60017(15) 0.38112(15) 0.37432(8) 0.0303(3) Uani 1 1 d .
H15 H 0.5684 0.4842 0.3557 0.036 Uiso 1 1 calc R
C16 C 0.58364(14) 0.28094(15) 0.33296(8) 0.0274(3) Uani 1 1 d .
C17 C 0.57017(15) 0.41658(15) 0.20234(8) 0.0283(3) Uani 1 1 d .
C18 C 0.48384(17) 0.50859(18) 0.14202(9) 0.0387(3) Uani 1 1 d .
H18 H 0.3842 0.5193 0.1407 0.046 Uiso 1 1 calc R
C19 C 0.55360(19) 0.58271(17) 0.08459(9) 0.0406(3) Uani 1 1 d .
H19 H 0.4998 0.6442 0.0435 0.049 Uiso 1 1 calc R
C20 C 0.70071(18) 0.56777(16) 0.08670(8) 0.0352(3) Uani 1 1 d .
H20 H 0.7468 0.6188 0.0483 0.042 Uiso 1 1 calc R
C21 C 0.77811(15) 0.47242(14) 0.14910(7) 0.0261(3) Uani 1 1 d .
C22 C 1.36728(17) -0.11065(18) 0.26569(11) 0.0426(4) Uani 1 1 d .
H22A H 1.3919 -0.0276 0.2402 0.064 Uiso 1 1 calc GR
H22B H 1.3779 -0.1754 0.2272 0.064 Uiso 1 1 calc GR
H22C H 1.4370 -0.1696 0.3035 0.064 Uiso 1 1 calc GR
C23 C 0.6649(2) -0.16286(19) 0.45115(11) 0.0472(4) Uani 1 1 d .
H23A H 0.5594 -0.0881 0.4489 0.071 Uiso 1 1 calc GR
H23B H 0.6723 -0.2228 0.5012 0.071 Uiso 1 1 calc GR
H23C H 0.6966 -0.2291 0.4101 0.071 Uiso 1 1 calc GR
C24 C 0.38488(18) 0.3034(2) 0.25562(10) 0.0441(4) Uani 1 1 d .
H24A H 0.2900 0.3957 0.2603 0.066 Uiso 1 1 calc GR
H24B H 0.3779 0.2262 0.2963 0.066 Uiso 1 1 calc GR
H24C H 0.4016 0.2674 0.2052 0.066 Uiso 1 1 calc GR
C25 C 0.98911(19) 0.55531(17) 0.11891(9) 0.0381(3) Uani 1 1 d .
H25A H 0.9239 0.6523 0.1396 0.057 Uiso 1 1 calc GR
H25B H 0.9892 0.5667 0.0631 0.057 Uiso 1 1 calc GR
H25C H 1.0931 0.5210 0.1300 0.057 Uiso 1 1 calc GR
C26 C 1.21655(15) 0.14273(15) 0.09677(7) 0.0262(3) Uani 1 1 d .
C27 C 1.23410(14) 0.03684(14) 0.04000(7) 0.0263(3) Uani 1 1 d .
C28 C 1.31538(16) 0.01575(16) -0.03495(8) 0.0332(3) Uani 1 1 d .
H28 H 1.3716 0.0718 -0.0578 0.040 Uiso 1 1 calc R
C29 C 1.30941(17) -0.09289(18) -0.07469(8) 0.0380(3) Uani 1 1 d .
H29 H 1.3613 -0.1086 -0.1255 0.046 Uiso 1 1 calc R
C30 C 1.22746(17) -0.17843(17) -0.04002(9) 0.0364(3) Uani 1 1 d .
H30 H 1.2271 -0.2516 -0.0676 0.044 Uiso 1 1 calc R
C31 C 1.14594(16) -0.15642(15) 0.03531(8) 0.0315(3) Uani 1 1 d .
H31 H 1.0906 -0.2131 0.0586 0.038 Uiso 1 1 calc R
C32 C 1.15072(14) -0.04693(14) 0.07400(7) 0.0255(2) Uani 1 1 d .
C33 C 1.06998(14) 0.00713(14) 0.15224(7) 0.0250(2) Uani 1 1 d .
O3 O 0.72554(15) -0.11863(16) 0.25342(7) 0.0517(3) Uani 1 1 d .
H3A H 0.8131 -0.1222 0.2314 0.078 Uiso 1 1 d G
H3B H 0.6808 -0.0447 0.2823 0.078 Uiso 1 1 d G

loop_
_atom_site_aniso_label
_atom_site_aniso_U_11
_atom_site_aniso_U_22
_atom_site_aniso_U_33
_atom_site_aniso_U_23
_atom_site_aniso_U_13
_atom_site_aniso_U_12
O1 0.0414(6) 0.0453(6) 0.0293(5) -0.0030(4) -0.0006(4) -0.0312(5)
O2 0.0392(5) 0.0411(5) 0.0327(5) -0.0048(4) 0.0020(4) -0.0280(5)
N1 0.0236(5) 0.0238(5) 0.0339(6) -0.0026(4) -0.0047(4) -0.0067(4)
N2 0.0320(6) 0.0202(5) 0.0226(5) -0.0011(4) -0.0047(4) -0.0099(4)
N3 0.0414(7) 0.0259(5) 0.0298(6) -0.0017(4) 0.0036(5) -0.0184(5)
N4 0.0259(5) 0.0307(6) 0.0279(5) -0.0055(4) 0.0042(4) -0.0161(4)
N5 0.0275(6) 0.0424(7) 0.0408(7) 0.0030(5) -0.0127(5) -0.0195(5)
N6 0.0265(5) 0.0239(5) 0.0273(5) 0.0007(4) -0.0091(4) -0.0107(4)
N7 0.0335(6) 0.0269(5) 0.0267(5) 0.0056(4) -0.0070(4) -0.0176(5)
N8 0.0280(5) 0.0284(5) 0.0216(5) -0.0039(4) -0.0006(4) -0.0167(4)
C1 0.0215(5) 0.0268(6) 0.0229(5) -0.0041(5) -0.0012(4) -0.0140(5)
C2 0.0240(6) 0.0262(6) 0.0241(6) 0.0008(5) -0.0035(4) -0.0153(5)
C3 0.0283(6) 0.0228(6) 0.0323(6) -0.0039(5) -0.0028(5) -0.0129(5)
C4 0.0341(7) 0.0304(6) 0.0262(6) -0.0067(5) -0.0033(5) -0.0176(5)
C5 0.0330(7) 0.0295(6) 0.0244(6) -0.0001(5) -0.0083(5) -0.0164(5)
C6 0.0205(5) 0.0232(6) 0.0279(6) -0.0019(5) -0.0043(4) -0.0108(5)
C7 0.0302(6) 0.0222(6) 0.0255(6) -0.0021(5) -0.0105(5) -0.0080(5)
C8 0.0338(7) 0.0240(6) 0.0453(8) -0.0062(6) -0.0113(6) -0.0045(5)
C9 0.0507(9) 0.0174(6) 0.0434(8) -0.0006(5) -0.0169(7) -0.0089(6)
C10 0.0542(9) 0.0225(6) 0.0297(7) 0.0010(5) -0.0091(6) -0.0187(6)
C11 0.0397(7) 0.0229(6) 0.0189(5) -0.0018(4) -0.0047(5) -0.0141(5)
C12 0.0288(6) 0.0264(6) 0.0251(6) -0.0036(5) 0.0055(5) -0.0132(5)
C13 0.0365(7) 0.0304(7) 0.0236(6) -0.0033(5) -0.0012(5) -0.0125(6)
C14 0.0323(7) 0.0284(6) 0.0320(7) -0.0108(5) -0.0003(5) -0.0109(5)
C15 0.0243(6) 0.0240(6) 0.0389(7) -0.0035(5) -0.0043(5) -0.0070(5)
C16 0.0203(6) 0.0316(6) 0.0303(6) -0.0027(5) -0.0007(5) -0.0124(5)
C17 0.0261(6) 0.0277(6) 0.0311(6) -0.0038(5) -0.0091(5) -0.0091(5)
C18 0.0305(7) 0.0406(8) 0.0418(8) -0.0026(6) -0.0168(6) -0.0082(6)
C19 0.0446(8) 0.0348(7) 0.0347(7) 0.0034(6) -0.0208(6) -0.0063(6)
C20 0.0462(8) 0.0277(7) 0.0289(7) 0.0048(5) -0.0119(6) -0.0133(6)
C21 0.0327(6) 0.0213(6) 0.0251(6) -0.0009(5) -0.0077(5) -0.0111(5)
C22 0.0247(7) 0.0371(8) 0.0591(10) -0.0091(7) -0.0005(6) -0.0077(6)
C23 0.0515(10) 0.0392(8) 0.0535(10) -0.0053(7) 0.0135(8) -0.0294(8)
C24 0.0304(7) 0.0696(11) 0.0448(8) -0.0156(8) -0.0023(6) -0.0299(8)
C25 0.0474(8) 0.0359(7) 0.0369(7) 0.0072(6) -0.0048(6) -0.0272(7)
C26 0.0271(6) 0.0295(6) 0.0234(6) -0.0005(5) -0.0021(5) -0.0145(5)
C27 0.0267(6) 0.0272(6) 0.0243(6) -0.0020(5) -0.0049(5) -0.0106(5)
C28 0.0326(7) 0.0361(7) 0.0268(6) -0.0033(5) 0.0002(5) -0.0127(6)
C29 0.0367(7) 0.0409(8) 0.0264(6) -0.0092(6) -0.0029(5) -0.0064(6)
C30 0.0388(8) 0.0321(7) 0.0356(7) -0.0120(6) -0.0120(6) -0.0070(6)
C31 0.0344(7) 0.0288(6) 0.0335(7) -0.0043(5) -0.0104(5) -0.0127(5)
C32 0.0255(6) 0.0263(6) 0.0248(6) -0.0014(5) -0.0069(5) -0.0101(5)
C33 0.0262(6) 0.0266(6) 0.0255(6) -0.0015(5) -0.0057(5) -0.0137(5)
O3 0.0559(7) 0.0676(8) 0.0488(7) -0.0189(6) 0.0087(5) -0.0433(7)

loop_
_atom_type_symbol
_atom_type_description
_atom_type_scat_dispersion_real
_atom_type_scat_dispersion_imag
_atom_type_scat_source
C C 0.0033 0.0016 'International Tables Vol C Tables 4.2.6.8 and 6.1.1.4'
H H 0.0000 0.0000 'International Tables Vol C Tables 4.2.6.8 and 6.1.1.4'
N N 0.0061 0.0033 'International Tables Vol C Tables 4.2.6.8 and 6.1.1.4'
O O 0.0106 0.0060 'International Tables Vol C Tables 4.2.6.8 and 6.1.1.4'

loop_
_geom_angle_atom_site_label_1
_geom_angle_atom_site_label_2
_geom_angle_atom_site_label_3
_geom_angle
C6 N1 C22 118.97(11)
C7 N1 C6 119.89(10)
C7 N1 C22 121.13(11)
C11 N2 C7 118.95(11)
C11 N3 C12 115.52(10)
C11 N3 C23 119.14(11)
C12 N3 C23 118.40(12)
C12 N4 C16 117.42(11)
C16 N5 C24 119.67(12)
C17 N5 C16 119.62(11)
C17 N5 C24 120.71(12)
C17 N6 C21 119.14(11)
C2 N7 C25 116.43(11)
C21 N7 C2 115.80(10)
C21 N7 C25 118.95(11)
C26 N8 C1 123.08(10)
C26 N8 C33 111.61(10)
C33 N8 C1 125.09(10)
C2 C1 N8 119.92(11)
C6 C1 N8 119.55(11)
C6 C1 C2 120.53(11)
C1 C2 N7 119.69(11)
C3 C2 N7 120.83(11)
C3 C2 C1 119.43(11)
C2 C3 H3 120.1
C4 C3 C2 119.90(12)
C4 C3 H3 120.1
C3 C4 H4 119.5
C5 C4 C3 120.92(12)
C5 C4 H4 119.5
C4 C5 H5 119.9
C4 C5 C6 120.12(12)
C6 C5 H5 119.9
C1 C6 N1 120.55(11)
C5 C6 N1 120.39(11)
C5 C6 C1 119.05(11)
N1 C7 C8 121.60(12)
N2 C7 N1 116.20(11)
N2 C7 C8 122.20(12)
C7 C8 H8 121.3
C9 C8 C7 117.48(13)
C9 C8 H8 121.3
C8 C9 H9 119.4
C10 C9 C8 121.23(12)
C10 C9 H9 119.4
C9 C10 H10 121.4
C9 C10 C11 117.12(13)
C11 C10 H10 121.4
N2 C11 N3 115.97(11)
N2 C11 C10 122.88(13)
N3 C11 C10 121.15(12)
N4 C12 N3 116.74(11)
N4 C12 C13 123.84(12)
C13 C12 N3 119.38(12)
C12 C13 H13 121.0
C12 C13 C14 117.92(13)
C14 C13 H13 121.0
C13 C14 H14 120.4
C15 C14 C13 119.18(12)
C15 C14 H14 120.4
C14 C15 H15 120.5
C14 C15 C16 118.94(12)
C16 C15 H15 120.5
N4 C16 N5 116.91(12)
N4 C16 C15 122.54(12)
C15 C16 N5 120.55(12)
N5 C17 C18 122.50(12)
N6 C17 N5 114.88(11)
N6 C17 C18 122.62(13)
C17 C18 H18 121.5
C19 C18 C17 116.93(13)
C19 C18 H18 121.5
C18 C19 H19 119.2
C20 C19 C18 121.62(13)
C20 C19 H19 119.2
C19 C20 H20 121.4
C19 C20 C21 117.21(13)
C21 C20 H20 121.4
N6 C21 N7 114.97(11)
N6 C21 C20 122.47(12)
N7 C21 C20 122.51(12)
N1 C22 H22A 109.5
N1 C22 H22B 109.5
N1 C22 H22C 109.5
H22A C22 H22B 109.5
H22A C22 H22C 109.5
H22B C22 H22C 109.5
N3 C23 H23A 109.5
N3 C23 H23B 109.5
N3 C23 H23C 109.5
H23A C23 H23B 109.5
H23A C23 H23C 109.5
H23B C23 H23C 109.5
N5 C24 H24A 109.5
N5 C24 H24B 109.5
N5 C24 H24C 109.5
H24A C24 H24B 109.5
H24A C24 H24C 109.5
H24B C24 H24C 109.5
N7 C25 H25A 109.5
N7 C25 H25B 109.5
N7 C25 H25C 109.5
H25A C25 H25B 109.5
H25A C25 H25C 109.5
H25B C25 H25C 109.5
O2 C26 N8 125.08(12)
O2 C26 C27 129.10(12)
N8 C26 C27 105.81(10)
C28 C27 C26 130.30(12)
C28 C27 C32 121.39(12)
C32 C27 C26 108.31(11)
C27 C28 H28 121.4
C27 C28 C29 117.17(13)
C29 C28 H28 121.4
C28 C29 H29 119.3
C30 C29 C28 121.35(13)
C30 C29 H29 119.3
C29 C30 H30 119.4
C29 C30 C31 121.12(13)
C31 C30 H30 119.4
C30 C31 H31 121.4
C32 C31 C30 117.20(13)
C32 C31 H31 121.4
C27 C32 C33 108.73(11)
C31 C32 C27 121.77(12)
C31 C32 C33 129.46(12)
O1 C33 N8 125.65(12)
O1 C33 C32 128.88(12)
N8 C33 C32 105.46(10)
H3A O3 H3B 109.5

loop_
_geom_bond_atom_site_label_1
_geom_bond_atom_site_label_2
_geom_bond_distance
O1 C33 1.2022(15)
O2 C26 1.2089(15)
N1 C6 1.4277(16)
N1 C7 1.3802(17)
N1 C22 1.4543(18)
N2 C7 1.3340(17)
N2 C11 1.3332(16)
N3 C11 1.3914(18)
N3 C12 1.4292(17)
N3 C23 1.4633(18)
N4 C12 1.3371(18)
N4 C16 1.3381(17)
N5 C16 1.4152(17)
N5 C17 1.3924(18)
N5 C24 1.4490(17)
N6 C17 1.3368(16)
N6 C21 1.3374(16)
N7 C2 1.4367(16)
N7 C21 1.3927(17)
N7 C25 1.4625(16)
N8 C1 1.4262(15)
N8 C26 1.4074(15)
N8 C33 1.4096(15)
C1 C2 1.4012(17)
C1 C6 1.3956(17)
C2 C3 1.3837(17)
C3 H3 0.9300
C3 C4 1.3825(18)
C4 H4 0.9300
C4 C5 1.3822(18)
C5 H5 0.9300
C5 C6 1.3902(17)
C7 C8 1.4042(18)
C8 H8 0.9300
C8 C9 1.379(2)
C9 H9 0.9300
C9 C10 1.374(2)
C10 H10 0.9300
C10 C11 1.4001(18)
C12 C13 1.3816(19)
C13 H13 0.9300
C13 C14 1.3842(19)
C14 H14 0.9300
C14 C15 1.376(2)
C15 H15 0.9300
C15 C16 1.3906(19)
C17 C18 1.4017(19)
C18 H18 0.9300
C18 C19 1.383(2)
C19 H19 0.9300
C19 C20 1.377(2)
C20 H20 0.9300
C20 C21 1.4014(18)
C22 H22A 0.9600
C22 H22B 0.9600
C22 H22C 0.9600
C23 H23A 0.9600
C23 H23B 0.9600
C23 H23C 0.9600
C24 H24A 0.9600
C24 H24B 0.9600
C24 H24C 0.9600
C25 H25A 0.9600
C25 H25B 0.9600
C25 H25C 0.9600
C26 C27 1.4862(18)
C27 C28 1.3842(18)
C27 C32 1.3845(17)
C28 H28 0.9300
C28 C29 1.391(2)
C29 H29 0.9300
C29 C30 1.390(2)
C30 H30 0.9300
C30 C31 1.391(2)
C31 H31 0.9300
C31 C32 1.3813(18)
C32 C33 1.4876(17)
O3 H3A 0.8497
O3 H3B 0.8500

loop_
_geom_hbond_atom_site_label_D
_geom_hbond_atom_site_label_H
_geom_hbond_atom_site_label_A
_geom_hbond_distance_DH
_geom_hbond_distance_HA
_geom_hbond_distance_DA
_geom_hbond_angle_DHA
O3 H3A O1 0.85 2.13 2.9168(15) 153.7
O3 H3B N4 0.85 2.16 2.9830(17) 164.5

loop_
_geom_torsion_atom_site_label_1
_geom_torsion_atom_site_label_2
_geom_torsion_atom_site_label_3
_geom_torsion_atom_site_label_4
_geom_torsion
O2 C26 C27 C28 -4.5(2)
O2 C26 C27 C32 175.75(14)
N1 C7 C8 C9 179.81(12)
N2 C7 C8 C9 -1.1(2)
N3 C12 C13 C14 173.88(12)
N4 C12 C13 C14 -3.5(2)
N5 C17 C18 C19 -179.53(13)
N6 C17 C18 C19 -0.5(2)
N7 C2 C3 C4 175.16(11)
N8 C1 C2 N7 4.65(16)
N8 C1 C2 C3 -177.91(11)
N8 C1 C6 N1 0.38(16)
N8 C1 C6 C5 179.60(11)
N8 C26 C27 C28 176.66(13)
N8 C26 C27 C32 -3.13(14)
C1 N8 C26 O2 -1.8(2)
C1 N8 C26 C27 177.14(11)
C1 N8 C33 O1 5.8(2)
C1 N8 C33 C32 -175.38(11)
C1 C2 C3 C4 -2.25(18)
C2 N7 C21 N6 -10.06(16)
C2 N7 C21 C20 172.53(12)
C2 C1 C6 N1 -179.45(10)
C2 C1 C6 C5 -0.23(17)
C2 C3 C4 C5 0.91(19)
C3 C4 C5 C6 0.80(19)
C4 C5 C6 N1 178.09(11)
C4 C5 C6 C1 -1.13(18)
C6 N1 C7 N2 0.96(17)
C6 N1 C7 C8 -179.95(12)
C6 C1 C2 N7 -175.52(10)
C6 C1 C2 C3 1.92(17)
C7 N1 C6 C1 -110.84(13)
C7 N1 C6 C5 69.95(16)
C7 N2 C11 N3 -175.74(11)
C7 N2 C11 C10 4.31(18)
C7 C8 C9 C10 1.7(2)
C8 C9 C10 C11 0.5(2)
C9 C10 C11 N2 -3.7(2)
C9 C10 C11 N3 176.39(13)
C11 N2 C7 N1 177.28(11)
C11 N2 C7 C8 -1.81(18)
C11 N3 C12 N4 93.83(14)
C11 N3 C12 C13 -83.73(15)
C12 N3 C11 N2 4.54(17)
C12 N3 C11 C10 -175.51(12)
C12 N4 C16 N5 178.74(11)
C12 N4 C16 C15 -1.77(18)
C12 C13 C14 C15 -0.1(2)
C13 C14 C15 C16 2.49(19)
C14 C15 C16 N4 -1.60(19)
C14 C15 C16 N5 177.87(12)
C16 N4 C12 N3 -173.04(11)
C16 N4 C12 C13 4.40(18)
C16 N5 C17 N6 18.86(18)
C16 N5 C17 C18 -162.05(13)
C17 N5 C16 N4 -126.47(13)
C17 N5 C16 C15 54.03(18)
C17 N6 C21 N7 -177.90(11)
C17 N6 C21 C20 -0.48(19)
C17 C18 C19 C20 -0.4(2)
C18 C19 C20 C21 0.8(2)
C19 C20 C21 N6 -0.4(2)
C19 C20 C21 N7 176.85(13)
C21 N6 C17 N5 -179.97(11)
C21 N6 C17 C18 0.94(19)
C21 N7 C2 C1 95.42(14)
C21 N7 C2 C3 -81.99(14)
C22 N1 C6 C1 68.30(16)
C22 N1 C6 C5 -110.91(15)
C22 N1 C7 N2 -178.16(12)
C22 N1 C7 C8 0.93(19)
C23 N3 C11 N2 154.95(13)
C23 N3 C11 C10 -25.10(19)
C23 N3 C12 N4 -56.81(16)
C23 N3 C12 C13 125.63(14)
C24 N5 C16 N4 52.65(18)
C24 N5 C16 C15 -126.85(15)
C24 N5 C17 N6 -160.25(13)
C24 N5 C17 C18 18.8(2)
C25 N7 C2 C1 -117.36(13)
C25 N7 C2 C3 65.23(16)
C25 N7 C21 N6 -156.41(12)
C25 N7 C21 C20 26.17(19)
C26 N8 C1 C2 66.16(16)
C26 N8 C1 C6 -113.68(13)
C26 N8 C33 O1 -179.43(13)
C26 N8 C33 C32 -0.65(14)
C26 C27 C28 C29 -179.61(13)
C26 C27 C32 C31 -179.47(12)
C26 C27 C32 C33 2.79(14)
C27 C28 C29 C30 -1.1(2)
C27 C32 C33 O1 177.33(13)
C27 C32 C33 N8 -1.40(14)
C28 C27 C32 C31 0.7(2)
C28 C27 C32 C33 -177.02(12)
C28 C29 C30 C31 1.2(2)
C29 C30 C31 C32 -0.3(2)
C30 C31 C32 C27 -0.63(19)
C30 C31 C32 C33 176.60(13)
C31 C32 C33 O1 -0.2(2)
C31 C32 C33 N8 -178.91(13)
C32 C27 C28 C29 0.2(2)
C33 N8 C1 C2 -119.69(13)
C33 N8 C1 C6 60.47(16)
C33 N8 C26 O2 -176.65(13)
C33 N8 C26 C27 2.29(14)
